data_2021592
loop_
_publ_author_name
'Dimeska, Roza'
'Wikaira, Jan'
'Mockler, Garry M.'
'Butcher, Ray J.'

_publ_section_title
;
 The crystal and molecular structures of three copper-containing complexes
 and their activities in mimicking galactose oxidase
;
_journal_coeditor_code FN3293
_journal_issue 5
_journal_name_full 'Acta Crystallographica Section C'
_journal_page_first 538
_journal_page_last 544
_journal_paper_doi 10.1107/S2053229619003267
_journal_volume 75
_journal_year 2019
_chemical_formula_iupac '[Cu2 (C8 H7 O2) (C12 H17 N2 O)2] Cl O4'
_chemical_formula_moiety 'C32 H41 Cu2 N4 O4 +, Cl O4 -'
_chemical_formula_sum 'C32 H41 Cl Cu2 N4 O8'
_chemical_formula_weight 772.22
_chemical_name_systematic
'Bis[\m-(<i>E</i>)-2-({[3-(diethylamino)propyl]imino}methyl)phenolato]-\k^4^<i>N</i>,<i>N</i>',<i>O</i>:<i>O</i>;\k^4^<i>O</i>:<i>N</i>,<i>N</i>',<i>O</i>-(\m-2-methylbenzoato-\k^2^<i>O</i>:<i>O</i>')copper(II) perchlorate'
_space_group_crystal_system orthorhombic
_space_group_IT_number 61
_space_group_name_Hall '-P 2ac 2ab'
_space_group_name_H-M_alt 'P b c a'
_symmetry_space_group_name_Hall '-P 2ac 2ab'
_symmetry_space_group_name_H-M 'P b c a'
_atom_sites_solution_hydrogens geom
_audit_creation_method SHELXL-2018/3
_cell_angle_alpha 90
_cell_angle_beta 90
_cell_angle_gamma 90
_cell_formula_units_Z 8
_cell_length_a 10.51085(16)
_cell_length_b 22.2419(5)
_cell_length_c 28.8403(5)
_cell_measurement_reflns_used 21097
_cell_measurement_temperature 100(2)
_cell_measurement_theta_max 36.3840
_cell_measurement_theta_min 3.7240
_cell_volume 6742.3(2)
_computing_cell_refinement
;
CrysAlis PRO (Rigaku OD, 2018)
;
_computing_data_collection
;
CrysAlis PRO (Rigaku OD, 2018)
;
_computing_data_reduction
;
CrysAlis PRO (Rigaku OD, 2018)
;
_computing_molecular_graphics
;
SHELXTL (Sheldrick, 2008)
;
_computing_publication_material
;
SHELXTL (Sheldrick, 2008)
;
_computing_structure_refinement
;
SHELXL2018 (Sheldrick, 2015b)
;
_computing_structure_solution
;
SHELXT (Sheldrick, 2015a)
;
_diffrn_ambient_temperature 100(2)
_diffrn_detector_area_resol_mean 10.6501
_diffrn_measured_fraction_theta_full 0.994
_diffrn_measured_fraction_theta_max 0.961
_diffrn_measurement_device_type 'Rigaku OD SuperNova Dual source diffractometer with an Atlas detector'
_diffrn_measurement_method '\w scans'
_diffrn_radiation_type MoK\a
_diffrn_radiation_wavelength 0.71073
_diffrn_reflns_av_R_equivalents 0.0897
_diffrn_reflns_av_unetI/netI 0.0626
_diffrn_reflns_limit_h_max 19
_diffrn_reflns_limit_h_min -18
_diffrn_reflns_limit_k_max 40
_diffrn_reflns_limit_k_min -33
_diffrn_reflns_limit_l_max 52
_diffrn_reflns_limit_l_min -35
_diffrn_reflns_number 154652
_diffrn_reflns_theta_full 25.242
_diffrn_reflns_theta_max 41.558
_diffrn_reflns_theta_min 3.367
_diffrn_source 'micro-focus sealed X-ray tube'
_exptl_absorpt_coefficient_mu 1.397
_exptl_absorpt_correction_T_max 1.000
_exptl_absorpt_correction_T_min 0.614
_exptl_absorpt_correction_type gaussian
_exptl_absorpt_process_details
;
(CrysAlis PRO; Rigaku OD, 2018)
;
_exptl_crystal_colour green-blue
_exptl_crystal_density_diffrn 1.521
_exptl_crystal_description plate
_exptl_crystal_F_000 3200
_exptl_crystal_size_max 0.258
_exptl_crystal_size_mid 0.213
_exptl_crystal_size_min 0.031
_refine_diff_density_max 1.134
_refine_diff_density_min -1.105
_refine_ls_extinction_method none
_refine_ls_goodness_of_fit_ref 1.035
_refine_ls_hydrogen_treatment constr
_refine_ls_matrix_type full
_refine_ls_number_parameters 467
_refine_ls_number_reflns 22070
_refine_ls_number_restraints 44
_refine_ls_restrained_S_all 1.034
_refine_ls_R_factor_all 0.1200
_refine_ls_R_factor_gt 0.0527
_refine_ls_shift/su_max 0.001
_refine_ls_shift/su_mean 0.000
_refine_ls_structure_factor_coef Fsqd
_refine_ls_weighting_details 'w=1/[\s^2^(Fo^2^)+(0.0390P)^2^+5.3824P] where P=(Fo^2^+2Fc^2^)/3'
_refine_ls_weighting_scheme calc
_refine_ls_wR_factor_gt 0.1031
_refine_ls_wR_factor_ref 0.1349
_reflns_number_gt 12413
_reflns_number_total 22070
_reflns_threshold_expression 'I > 2\s(I)'
_cod_data_source_file fn3293sup1.cif
_cod_data_source_block 3
_cod_depositor_comments 'Adding full bibliography for 2021590--2021592.cif.'
_cod_database_code 2021592
_cod_database_fobs_code 2021592
_shelx_space_group_comment
;
The symmetry employed for this shelxl refinement is uniquely defined
by the following loop, which should always be used as a source of
symmetry information in preference to the above space-group names.
They are only intended as comments.
;

loop_
_space_group_symop_operation_xyz
'x, y, z'
'-x+1/2, -y, z+1/2'
'-x, y+1/2, -z+1/2'
'x+1/2, -y+1/2, -z'
'-x, -y, -z'
'x-1/2, y, -z-1/2'
'x, -y-1/2, z-1/2'
'-x-1/2, y-1/2, z'

loop_
_atom_site_type_symbol
_atom_site_label
_atom_site_fract_x
_atom_site_fract_y
_atom_site_fract_z
_atom_site_U_iso_or_equiv
_atom_site_adp_type
_atom_site_calc_flag
_atom_site_occupancy
_atom_site_disorder_assembly
_atom_site_disorder_group
Cu Cu1 0.28173(2) 1.08502(2) 0.16413(2) 0.01838(4) Uani d 1 . .
Cu Cu2 0.32761(2) 0.99599(2) 0.08706(2) 0.01958(4) Uani d 1 . .
O O1 0.18853(12) 1.01143(6) 0.14771(5) 0.0219(2) Uani d 1 . .
O O2 0.44003(11) 1.05731(6) 0.11374(5) 0.0215(2) Uani d 1 . .
O O3 0.18608(13) 1.12125(6) 0.11331(5) 0.0241(3) Uani d 1 . .
O O4 0.24510(13) 1.06268(6) 0.05351(5) 0.0255(3) Uani d 1 . .
N N1 0.32825(14) 1.17468(7) 0.18137(6) 0.0223(3) Uani d 1 . .
N N2 0.35486(14) 1.04593(7) 0.21946(5) 0.0229(3) Uani d 1 . .
N N3 0.42640(14) 0.93093(7) 0.11619(6) 0.0232(3) Uani d 1 . .
N N4 0.24861(19) 0.93856(9) 0.03741(7) 0.0353(4) Uani d 1 . .
C C1 0.15786(15) 0.96685(8) 0.17591(6) 0.0204(3) Uani d 1 . .
C C2 0.06056(16) 0.92586(8) 0.16282(8) 0.0259(3) Uani d 1 . .
H H2A 0.018193 0.931168 0.134018 0.031 Uiso calc 1 . .
C C3 0.02630(19) 0.87838(9) 0.19118(9) 0.0326(4) Uani d 1 . .
H H3A -0.040146 0.852123 0.181767 0.039 Uiso calc 1 . .
C C4 0.0877(2) 0.86842(10) 0.23339(9) 0.0377(5) Uani d 1 . .
H H4A 0.063932 0.835617 0.252624 0.045 Uiso calc 1 . .
C C5 0.1835(2) 0.90699(10) 0.24663(8) 0.0340(4) Uani d 1 . .
H H5A 0.226834 0.900052 0.275026 0.041 Uiso calc 1 . .
C C6 0.21861(18) 0.95663(8) 0.21897(7) 0.0238(3) Uani d 1 . .
C C7 0.31918(17) 0.99510(8) 0.23622(7) 0.0235(3) Uani d 1 . .
H H7A 0.363661 0.981258 0.262830 0.028 Uiso calc 1 . .
C C8 0.45833(19) 1.07664(10) 0.24478(7) 0.0305(4) Uani d 1 . .
H H8A 0.535325 1.078379 0.225058 0.037 Uiso calc 1 . .
H H8B 0.479509 1.053689 0.273162 0.037 Uiso calc 1 . .
C C9 0.4179(2) 1.13985(10) 0.25785(7) 0.0310(4) Uani d 1 . .
H H9A 0.328741 1.138993 0.268907 0.037 Uiso calc 1 . .
H H9B 0.471883 1.154315 0.283668 0.037 Uiso calc 1 . .
C C10 0.42827(18) 1.18331(10) 0.21765(7) 0.0297(4) Uani d 1 . .
H H10A 0.422390 1.224879 0.229733 0.036 Uiso calc 1 . .
H H10B 0.512998 1.178625 0.203100 0.036 Uiso calc 1 . .
C C11 0.20745(19) 1.20172(11) 0.19811(8) 0.0338(5) Uani d 1 . .
H H11A 0.220059 1.244773 0.203678 0.051 Uiso calc 1 . .
H H11B 0.181586 1.182086 0.227028 0.051 Uiso calc 1 . .
H H11C 0.141026 1.196136 0.174653 0.051 Uiso calc 1 . .
C C12 0.3685(2) 1.21036(10) 0.14034(8) 0.0314(4) Uani d 1 . .
H H12A 0.390609 1.251243 0.150133 0.047 Uiso calc 1 . .
H H12B 0.298717 1.212011 0.117853 0.047 Uiso calc 1 . .
H H12C 0.442856 1.191360 0.125973 0.047 Uiso calc 1 . .
C C13 0.56329(16) 1.04925(8) 0.12129(6) 0.0195(3) Uani d 1 . .
C C14 0.64547(17) 1.09933(8) 0.12300(7) 0.0232(3) Uani d 1 . .
H H14A 0.611230 1.138621 0.119659 0.028 Uiso calc 1 . .
C C15 0.77541(17) 1.09226(9) 0.12948(7) 0.0243(3) Uani d 1 . .
H H15A 0.828659 1.126763 0.130131 0.029 Uiso calc 1 . .
C C16 0.82929(17) 1.03539(9) 0.13505(8) 0.0273(4) Uani d 1 . .
H H16A 0.918577 1.030819 0.138755 0.033 Uiso calc 1 . .
C C17 0.75007(18) 0.98594(9) 0.13505(8) 0.0276(4) Uani d 1 . .
H H17A 0.785487 0.947130 0.139803 0.033 Uiso calc 1 . .
C C18 0.61758(16) 0.99162(8) 0.12815(6) 0.0216(3) Uani d 1 . .
C C19 0.54316(17) 0.93722(8) 0.12929(7) 0.0247(3) Uani d 1 . .
H H19A 0.584320 0.902305 0.140915 0.030 Uiso calc 1 . .
C C20 0.37186(19) 0.87002(9) 0.12140(8) 0.0295(4) Uani d 1 . .
H H20A 0.294207 0.872019 0.140770 0.035 Uiso calc 1 . .
H H20B 0.433996 0.843546 0.137170 0.035 Uiso calc 1 . .
C C21 0.3391(2) 0.84414(11) 0.07424(11) 0.0425(6) Uani d 1 . .
H H21A 0.414251 0.847807 0.053734 0.051 Uiso calc 1 . .
H H21B 0.319906 0.800810 0.077773 0.051 Uiso calc 1 . .
C C22 0.2275(3) 0.87454(11) 0.05142(10) 0.0431(6) Uani d 1 . .
H H22A 0.203933 0.851222 0.023480 0.052 Uiso calc 1 . .
H H22B 0.154364 0.873092 0.073008 0.052 Uiso calc 1 . .
C C23 0.3397(3) 0.94346(15) -0.00141(10) 0.0532(7) Uani d 1 . .
H H23A 0.309784 0.919079 -0.027527 0.080 Uiso calc 1 . .
H H23B 0.423371 0.928975 0.008627 0.080 Uiso calc 1 . .
H H23C 0.346501 0.985575 -0.011092 0.080 Uiso calc 1 . .
C C24 0.1215(3) 0.95918(14) 0.02074(11) 0.0534(7) Uani d 1 . .
H H24A 0.089533 0.931073 -0.002688 0.080 Uiso calc 1 . .
H H24B 0.129479 0.999341 0.007071 0.080 Uiso calc 1 . .
H H24C 0.062063 0.960663 0.046891 0.080 Uiso calc 1 . .
C C25 0.19144(16) 1.10812(8) 0.07068(6) 0.0209(3) Uani d 1 . .
C C26 0.12577(17) 1.15150(8) 0.03844(6) 0.0220(3) Uani d 1 . .
C C27 0.02568(18) 1.18557(9) 0.05705(7) 0.0259(3) Uani d 1 . .
H H27A 0.003035 1.180622 0.088715 0.031 Uiso calc 1 . .
C C28 -0.0408(2) 1.22642(10) 0.02983(8) 0.0333(4) Uani d 1 . .
H H28A -0.110083 1.248384 0.042477 0.040 Uiso calc 1 . .
C C29 -0.0050(2) 1.23482(10) -0.01588(9) 0.0388(5) Uani d 1 . .
H H29A -0.048923 1.263227 -0.034560 0.047 Uiso calc 1 . .
C C30 0.0943(2) 1.20205(11) -0.03445(8) 0.0358(5) Uani d 1 . .
H H30A 0.117859 1.208614 -0.065840 0.043 Uiso calc 1 . .
C C31 0.16139(19) 1.15931(9) -0.00827(7) 0.0277(4) Uani d 1 . .
C C32 0.2693(2) 1.12608(12) -0.03120(8) 0.0384(5) Uani d 1 . .
H H32A 0.290621 1.145716 -0.060613 0.058 Uiso calc 1 . .
H H32B 0.243726 1.084418 -0.037115 0.058 Uiso calc 1 . .
H H32C 0.343858 1.126512 -0.010781 0.058 Uiso calc 1 . .
Cl Cl1 0.71528(4) 0.76845(2) 0.15982(2) 0.02309(8) Uani d 1 . .
O O11A 0.7359(13) 0.8310(3) 0.1481(5) 0.0305(14) Uani d 0.64(4) A 1
O O12A 0.5835(7) 0.7574(6) 0.1677(4) 0.0448(17) Uani d 0.64(4) A 1
O O13A 0.7872(10) 0.7544(7) 0.2006(4) 0.054(2) Uani d 0.64(4) A 1
O O14A 0.7590(13) 0.7325(4) 0.1220(4) 0.059(2) Uani d 0.64(4) A 1
O O11B 0.752(2) 0.8298(6) 0.1535(9) 0.030(2) Uani d 0.36(4) A 2
O O12B 0.5852(13) 0.7673(13) 0.1760(10) 0.058(5) Uani d 0.36(4) A 2
O O13B 0.7955(17) 0.7392(9) 0.1922(7) 0.053(3) Uani d 0.36(4) A 2
O O14B 0.722(3) 0.7377(9) 0.1163(5) 0.068(4) Uani d 0.36(4) A 2

loop_
_atom_site_aniso_label
_atom_site_aniso_U_11
_atom_site_aniso_U_22
_atom_site_aniso_U_33
_atom_site_aniso_U_12
_atom_site_aniso_U_13
_atom_site_aniso_U_23
Cu1 0.02042(9) 0.01657(9) 0.01815(8) -0.00045(7) -0.00320(7) -0.00008(7)
Cu2 0.01951(9) 0.01557(9) 0.02365(10) 0.00206(7) -0.00306(7) -0.00206(7)
O1 0.0221(5) 0.0193(6) 0.0244(6) -0.0017(4) -0.0033(4) -0.0001(5)
O2 0.0177(5) 0.0171(6) 0.0296(6) 0.0018(4) -0.0019(4) -0.0030(5)
O3 0.0316(6) 0.0205(6) 0.0203(6) 0.0060(5) -0.0060(5) -0.0016(5)
O4 0.0320(6) 0.0224(6) 0.0221(6) 0.0068(5) -0.0036(5) -0.0010(5)
N1 0.0204(6) 0.0199(7) 0.0266(7) -0.0024(5) 0.0026(5) -0.0039(5)
N2 0.0220(6) 0.0246(8) 0.0221(7) -0.0023(5) -0.0050(5) 0.0014(5)
N3 0.0204(6) 0.0166(6) 0.0326(8) 0.0014(5) -0.0028(5) -0.0002(6)
N4 0.0414(10) 0.0278(9) 0.0367(10) -0.0033(7) -0.0122(8) -0.0086(8)
C1 0.0184(7) 0.0159(7) 0.0269(8) 0.0019(5) 0.0015(6) -0.0010(6)
C2 0.0187(7) 0.0201(8) 0.0388(10) 0.0010(6) -0.0001(7) -0.0048(7)
C3 0.0257(8) 0.0181(9) 0.0539(13) -0.0036(6) 0.0070(8) -0.0052(8)
C4 0.0469(12) 0.0214(10) 0.0449(13) -0.0063(8) 0.0116(10) 0.0046(9)
C5 0.0463(12) 0.0223(9) 0.0333(10) -0.0012(8) 0.0021(9) 0.0057(8)
C6 0.0266(8) 0.0182(8) 0.0266(8) 0.0004(6) 0.0000(6) 0.0029(6)
C7 0.0263(8) 0.0209(8) 0.0234(7) 0.0009(6) -0.0046(6) 0.0031(6)
C8 0.0257(8) 0.0383(12) 0.0273(9) -0.0082(7) -0.0091(7) 0.0042(8)
C9 0.0307(9) 0.0371(11) 0.0253(9) -0.0117(8) -0.0039(7) -0.0058(8)
C10 0.0251(8) 0.0297(10) 0.0343(10) -0.0091(7) -0.0013(7) -0.0045(8)
C11 0.0246(8) 0.0384(12) 0.0383(11) 0.0001(8) 0.0053(8) -0.0165(9)
C12 0.0315(9) 0.0228(9) 0.0399(11) 0.0001(7) 0.0057(8) 0.0068(8)
C13 0.0198(6) 0.0180(7) 0.0207(7) 0.0006(5) -0.0001(5) -0.0011(5)
C14 0.0215(7) 0.0190(8) 0.0291(8) -0.0001(6) 0.0005(6) -0.0031(6)
C15 0.0208(7) 0.0238(9) 0.0282(8) -0.0026(6) 0.0001(6) -0.0037(7)
C16 0.0192(7) 0.0260(9) 0.0367(10) -0.0003(6) -0.0047(7) -0.0010(7)
C17 0.0221(7) 0.0228(9) 0.0380(10) 0.0017(6) -0.0064(7) 0.0031(7)
C18 0.0199(7) 0.0188(8) 0.0261(8) 0.0016(5) -0.0033(6) 0.0013(6)
C19 0.0231(7) 0.0173(8) 0.0336(9) 0.0034(6) -0.0028(6) 0.0025(7)
C20 0.0240(8) 0.0161(8) 0.0484(12) 0.0015(6) -0.0005(8) 0.0024(8)
C21 0.0417(12) 0.0216(10) 0.0643(17) -0.0029(8) 0.0073(11) -0.0096(10)
C22 0.0471(13) 0.0308(12) 0.0514(15) -0.0087(10) -0.0051(11) -0.0138(11)
C23 0.0700(19) 0.0531(18) 0.0365(13) -0.0012(14) 0.0041(13) -0.0218(12)
C24 0.0475(14) 0.0573(18) 0.0553(16) -0.0143(13) -0.0279(13) 0.0002(14)
C25 0.0232(7) 0.0175(7) 0.0221(7) 0.0004(5) -0.0037(6) 0.0010(6)
C26 0.0249(7) 0.0184(8) 0.0227(7) -0.0014(6) -0.0050(6) 0.0029(6)
C27 0.0275(8) 0.0199(8) 0.0303(9) 0.0012(6) -0.0056(7) 0.0012(7)
C28 0.0336(10) 0.0224(9) 0.0440(12) 0.0036(7) -0.0117(9) 0.0037(8)
C29 0.0462(12) 0.0262(11) 0.0439(12) 0.0001(9) -0.0183(10) 0.0131(9)
C30 0.0474(12) 0.0314(11) 0.0287(10) -0.0057(9) -0.0092(9) 0.0105(8)
C31 0.0333(9) 0.0251(9) 0.0249(8) -0.0049(7) -0.0045(7) 0.0045(7)
C32 0.0481(13) 0.0394(13) 0.0277(10) 0.0012(10) 0.0058(9) 0.0043(9)
Cl1 0.02552(18) 0.01891(18) 0.02484(18) 0.00209(14) -0.00050(14) 0.00546(14)
O11A 0.040(4) 0.0144(16) 0.037(3) 0.0024(15) -0.008(3) 0.0036(14)
O12A 0.026(2) 0.051(4) 0.057(3) -0.010(2) -0.0030(17) 0.013(2)
O13A 0.040(3) 0.069(5) 0.052(3) -0.001(3) -0.013(2) 0.037(3)
O14A 0.092(5) 0.0242(19) 0.060(4) 0.003(3) 0.038(3) -0.010(3)
O11B 0.031(4) 0.018(3) 0.041(6) 0.001(3) -0.015(3) 0.000(3)
O12B 0.026(4) 0.056(8) 0.092(11) 0.007(4) 0.008(5) 0.019(7)
O13B 0.042(4) 0.050(6) 0.066(7) 0.020(4) -0.016(4) 0.025(5)
O14B 0.135(12) 0.036(6) 0.033(4) -0.032(7) -0.001(6) -0.010(3)

loop_
_atom_type_symbol
_atom_type_description
_atom_type_scat_dispersion_real
_atom_type_scat_dispersion_imag
_atom_type_scat_source
C C 0.0033 0.0016 'International Tables Vol C Tables 4.2.6.8 and 6.1.1.4'
H H 0.0000 0.0000 'International Tables Vol C Tables 4.2.6.8 and 6.1.1.4'
N N 0.0061 0.0033 'International Tables Vol C Tables 4.2.6.8 and 6.1.1.4'
O O 0.0106 0.0060 'International Tables Vol C Tables 4.2.6.8 and 6.1.1.4'
Cl Cl 0.1484 0.1585 'International Tables Vol C Tables 4.2.6.8 and 6.1.1.4'
Cu Cu 0.3201 1.2651 'International Tables Vol C Tables 4.2.6.8 and 6.1.1.4'

loop_
_geom_angle_atom_site_label_1
_geom_angle_atom_site_label_2
_geom_angle_atom_site_label_3
_geom_angle
O3 Cu1 O1 84.62(6)
O3 Cu1 N2 171.91(6)
O1 Cu1 N2 91.26(6)
O3 Cu1 N1 84.62(6)
O1 Cu1 N1 163.37(6)
N2 Cu1 N1 97.79(7)
O3 Cu1 O2 90.51(5)
O1 Cu1 O2 89.15(5)
N2 Cu1 O2 96.40(6)
N1 Cu1 O2 103.59(5)
O3 Cu1 Cu2 78.46(4)
O1 Cu1 Cu2 49.86(4)
N2 Cu1 Cu2 104.15(5)
N1 Cu1 Cu2 139.14(4)
O2 Cu1 Cu2 40.58(3)
O2 Cu2 N3 91.49(6)
O2 Cu2 O4 86.24(6)
N3 Cu2 O4 173.70(6)
O2 Cu2 N4 158.84(7)
N3 Cu2 N4 93.01(7)
O4 Cu2 N4 87.06(7)
O2 Cu2 O1 88.90(5)
N3 Cu2 O1 96.90(6)
O4 Cu2 O1 88.94(5)
N4 Cu2 O1 111.03(7)
O2 Cu2 Cu1 49.52(4)
N3 Cu2 Cu1 104.63(5)
O4 Cu2 Cu1 78.32(4)
N4 Cu2 Cu1 147.40(6)
O1 Cu2 Cu1 40.67(3)
C1 O1 Cu1 126.72(12)
C1 O1 Cu2 120.64(11)
Cu1 O1 Cu2 89.47(5)
C13 O2 Cu2 123.99(11)
C13 O2 Cu1 129.87(11)
Cu2 O2 Cu1 89.91(5)
C25 O3 Cu1 127.72(12)
C25 O4 Cu2 127.43(12)
C11 N1 C12 106.62(17)
C11 N1 C10 108.75(15)
C12 N1 C10 106.75(15)
C11 N1 Cu1 105.12(12)
C12 N1 Cu1 112.50(13)
C10 N1 Cu1 116.64(13)
C7 N2 C8 115.82(16)
C7 N2 Cu1 125.31(13)
C8 N2 Cu1 118.87(13)
C19 N3 C20 115.97(16)
C19 N3 Cu2 123.10(13)
C20 N3 Cu2 120.81(12)
C23 N4 C24 108.3(2)
C23 N4 C22 111.8(2)
C24 N4 C22 104.3(2)
C23 N4 Cu2 102.51(15)
C24 N4 Cu2 112.86(16)
C22 N4 Cu2 117.07(15)
O1 C1 C6 123.39(16)
O1 C1 C2 119.55(17)
C6 C1 C2 117.05(17)
C3 C2 C1 121.3(2)
C3 C2 H2A 119.3
C1 C2 H2A 119.3
C2 C3 C4 121.09(19)
C2 C3 H3A 119.5
C4 C3 H3A 119.5
C5 C4 C3 118.8(2)
C5 C4 H4A 120.6
C3 C4 H4A 120.6
C4 C5 C6 121.5(2)
C4 C5 H5A 119.3
C6 C5 H5A 119.3
C5 C6 C1 120.24(18)
C5 C6 C7 117.34(18)
C1 C6 C7 122.41(16)
N2 C7 C6 127.13(17)
N2 C7 H7A 116.4
C6 C7 H7A 116.4
N2 C8 C9 110.19(16)
N2 C8 H8A 109.6
C9 C8 H8A 109.6
N2 C8 H8B 109.6
C9 C8 H8B 109.6
H8A C8 H8B 108.1
C10 C9 C8 112.43(17)
C10 C9 H9A 109.1
C8 C9 H9A 109.1
C10 C9 H9B 109.1
C8 C9 H9B 109.1
H9A C9 H9B 107.8
N1 C10 C9 113.79(16)
N1 C10 H10A 108.8
C9 C10 H10A 108.8
N1 C10 H10B 108.8
C9 C10 H10B 108.8
H10A C10 H10B 107.7
N1 C11 H11A 109.5
N1 C11 H11B 109.5
H11A C11 H11B 109.5
N1 C11 H11C 109.5
H11A C11 H11C 109.5
H11B C11 H11C 109.5
N1 C12 H12A 109.5
N1 C12 H12B 109.5
H12A C12 H12B 109.5
N1 C12 H12C 109.5
H12A C12 H12C 109.5
H12B C12 H12C 109.5
O2 C13 C14 119.83(16)
O2 C13 C18 122.59(15)
C14 C13 C18 117.58(15)
C15 C14 C13 121.20(17)
C15 C14 H14A 119.4
C13 C14 H14A 119.4
C14 C15 C16 121.19(17)
C14 C15 H15A 119.4
C16 C15 H15A 119.4
C17 C16 C15 118.55(17)
C17 C16 H16A 120.7
C15 C16 H16A 120.7
C16 C17 C18 121.59(18)
C16 C17 H17A 119.2
C18 C17 H17A 119.2
C17 C18 C13 119.84(16)
C17 C18 C19 117.18(16)
C13 C18 C19 122.97(15)
N3 C19 C18 126.86(17)
N3 C19 H19A 116.6
C18 C19 H19A 116.6
N3 C20 C21 110.15(19)
N3 C20 H20A 109.6
C21 C20 H20A 109.6
N3 C20 H20B 109.6
C21 C20 H20B 109.6
H20A C20 H20B 108.1
C22 C21 C20 113.5(2)
C22 C21 H21A 108.9
C20 C21 H21A 108.9
C22 C21 H21B 108.9
C20 C21 H21B 108.9
H21A C21 H21B 107.7
N4 C22 C21 115.5(2)
N4 C22 H22A 108.4
C21 C22 H22A 108.4
N4 C22 H22B 108.4
C21 C22 H22B 108.4
H22A C22 H22B 107.5
N4 C23 H23A 109.5
N4 C23 H23B 109.5
H23A C23 H23B 109.5
N4 C23 H23C 109.5
H23A C23 H23C 109.5
H23B C23 H23C 109.5
N4 C24 H24A 109.5
N4 C24 H24B 109.5
H24A C24 H24B 109.5
N4 C24 H24C 109.5
H24A C24 H24C 109.5
H24B C24 H24C 109.5
O4 C25 O3 125.98(16)
O4 C25 C26 118.45(16)
O3 C25 C26 115.56(16)
C27 C26 C31 119.90(17)
C27 C26 C25 116.94(16)
C31 C26 C25 123.16(17)
C28 C27 C26 120.9(2)
C28 C27 H27A 119.5
C26 C27 H27A 119.5
C29 C28 C27 119.4(2)
C29 C28 H28A 120.3
C27 C28 H28A 120.3
C30 C29 C28 120.2(2)
C30 C29 H29A 119.9
C28 C29 H29A 119.9
C29 C30 C31 121.9(2)
C29 C30 H30A 119.0
C31 C30 H30A 119.0
C30 C31 C26 117.7(2)
C30 C31 C32 118.3(2)
C26 C31 C32 124.01(18)
C31 C32 H32A 109.5
C31 C32 H32B 109.5
H32A C32 H32B 109.5
C31 C32 H32C 109.5
H32A C32 H32C 109.5
H32B C32 H32C 109.5
O13B Cl1 O11B 111.3(10)
O12A Cl1 O14A 109.8(5)
O13B Cl1 O14B 109.3(9)
O11B Cl1 O14B 109.4(11)
O12A Cl1 O13A 110.1(5)
O14A Cl1 O13A 109.6(5)
O13B Cl1 O12B 110.0(11)
O11B Cl1 O12B 108.2(11)
O14B Cl1 O12B 108.6(9)
O12A Cl1 O11A 110.4(6)
O14A Cl1 O11A 108.1(6)
O13A Cl1 O11A 108.8(5)

loop_
_geom_bond_atom_site_label_1
_geom_bond_atom_site_label_2
_geom_bond_distance
Cu1 O3 1.9514(13)
Cu1 O1 1.9654(13)
Cu1 N2 1.9731(15)
Cu1 N1 2.1126(16)
Cu1 O2 2.2935(13)
Cu1 Cu2 3.0155(3)
Cu2 O2 1.9615(13)
Cu2 N3 1.9693(15)
Cu2 O4 1.9719(14)
Cu2 N4 2.0909(18)
Cu2 O1 2.3053(14)
O1 C1 1.322(2)
O2 C13 1.326(2)
O3 C25 1.265(2)
O4 C25 1.259(2)
N1 C11 1.485(2)
N1 C12 1.486(3)
N1 C10 1.496(3)
N2 C7 1.285(2)
N2 C8 1.477(2)
N3 C19 1.292(2)
N3 C20 1.479(2)
N4 C23 1.478(4)
N4 C24 1.492(3)
N4 C22 1.497(3)
C1 C6 1.415(3)
C1 C2 1.421(2)
C2 C3 1.383(3)
C2 H2A 0.9500
C3 C4 1.396(4)
C3 H3A 0.9500
C4 C5 1.376(3)
C4 H4A 0.9500
C5 C6 1.411(3)
C5 H5A 0.9500
C6 C7 1.448(3)
C7 H7A 0.9500
C8 C9 1.516(3)
C8 H8A 0.9900
C8 H8B 0.9900
C9 C10 1.513(3)
C9 H9A 0.9900
C9 H9B 0.9900
C10 H10A 0.9900
C10 H10B 0.9900
C11 H11A 0.9800
C11 H11B 0.9800
C11 H11C 0.9800
C12 H12A 0.9800
C12 H12B 0.9800
C12 H12C 0.9800
C13 C14 1.410(2)
C13 C18 1.417(2)
C14 C15 1.387(2)
C14 H14A 0.9500
C15 C16 1.395(3)
C15 H15A 0.9500
C16 C17 1.379(3)
C16 H16A 0.9500
C17 C18 1.412(3)
C17 H17A 0.9500
C18 C19 1.441(3)
C19 H19A 0.9500
C20 C21 1.517(4)
C20 H20A 0.9900
C20 H20B 0.9900
C21 C22 1.505(4)
C21 H21A 0.9900
C21 H21B 0.9900
C22 H22A 0.9900
C22 H22B 0.9900
C23 H23A 0.9800
C23 H23B 0.9800
C23 H23C 0.9800
C24 H24A 0.9800
C24 H24B 0.9800
C24 H24C 0.9800
C25 C26 1.507(2)
C26 C27 1.403(3)
C26 C31 1.409(3)
C27 C28 1.389(3)
C27 H27A 0.9500
C28 C29 1.383(4)
C28 H28A 0.9500
C29 C30 1.381(4)
C29 H29A 0.9500
C30 C31 1.404(3)
C30 H30A 0.9500
C31 C32 1.507(3)
C32 H32A 0.9800
C32 H32B 0.9800
C32 H32C 0.9800
Cl1 O13B 1.417(11)
Cl1 O12A 1.425(7)
Cl1 O11B 1.428(12)
Cl1 O14A 1.430(6)
Cl1 O14B 1.433(11)
Cl1 O13A 1.433(7)
Cl1 O12B 1.445(12)
Cl1 O11A 1.448(7)

loop_
_geom_hbond_atom_site_label_D
_geom_hbond_atom_site_label_H
_geom_hbond_atom_site_label_A
_geom_hbond_site_symmetry_A
_geom_hbond_distance_DH
_geom_hbond_distance_HA
_geom_hbond_distance_DA
_geom_hbond_angle_DHA
_geom_hbond_publ_flag
C10 H10B O13A^a^ 8_765 0.99 2.69 3.418(12) 130.3 yes
C10 H10B O13B^b^ 8_765 0.99 2.44 3.242(14) 137.5 yes
C11 H11B O13A^a^ 3_655 0.98 2.65 3.148(8) 111.4 yes
C11 H11C O3 . 0.98 2.48 3.039(2) 116.2 yes
C12 H12B O3 . 0.98 2.34 2.866(3) 112.5 yes
C14 H14A O14A^a^ 8_765 0.95 2.49 3.127(10) 124.0 yes
C19 H19A O11A^a^ . 0.95 2.26 3.159(12) 158.1 yes
C20 H20B O12A^a^ . 0.99 2.63 3.606(13) 169.0 yes
C24 H24B O4 . 0.98 2.29 2.807(3) 111.7 yes

loop_
_geom_torsion_atom_site_label_1
_geom_torsion_atom_site_label_2
_geom_torsion_atom_site_label_3
_geom_torsion_atom_site_label_4
_geom_torsion
Cu1 O1 C1 C6 -19.3(2)
Cu2 O1 C1 C6 96.02(18)
Cu1 O1 C1 C2 161.71(13)
Cu2 O1 C1 C2 -82.93(17)
O1 C1 C2 C3 179.52(17)
C6 C1 C2 C3 0.5(3)
C1 C2 C3 C4 -1.1(3)
C2 C3 C4 C5 0.3(3)
C3 C4 C5 C6 1.2(4)
C4 C5 C6 C1 -1.8(3)
C4 C5 C6 C7 179.1(2)
O1 C1 C6 C5 -178.04(18)
C2 C1 C6 C5 0.9(3)
O1 C1 C6 C7 1.0(3)
C2 C1 C6 C7 179.95(17)
C8 N2 C7 C6 178.45(19)
Cu1 N2 C7 C6 -0.9(3)
C5 C6 C7 N2 -171.1(2)
C1 C6 C7 N2 9.9(3)
C7 N2 C8 C9 -125.45(19)
Cu1 N2 C8 C9 54.0(2)
N2 C8 C9 C10 -79.2(2)
C11 N1 C10 C9 77.9(2)
C12 N1 C10 C9 -167.42(18)
Cu1 N1 C10 C9 -40.7(2)
C8 C9 C10 N1 72.8(2)
Cu2 O2 C13 C14 155.33(13)
Cu1 O2 C13 C14 -80.6(2)
Cu2 O2 C13 C18 -25.1(2)
Cu1 O2 C13 C18 99.03(18)
O2 C13 C14 C15 -178.08(17)
C18 C13 C14 C15 2.3(3)
C13 C14 C15 C16 -0.7(3)
C14 C15 C16 C17 -1.5(3)
C15 C16 C17 C18 2.0(3)
C16 C17 C18 C13 -0.4(3)
C16 C17 C18 C19 -179.3(2)
O2 C13 C18 C17 178.64(18)
C14 C13 C18 C17 -1.7(3)
O2 C13 C18 C19 -2.5(3)
C14 C13 C18 C19 177.14(18)
C20 N3 C19 C18 -179.53(19)
Cu2 N3 C19 C18 4.4(3)
C17 C18 C19 N3 -167.3(2)
C13 C18 C19 N3 13.8(3)
C19 N3 C20 C21 -115.9(2)
Cu2 N3 C20 C21 60.3(2)
N3 C20 C21 C22 -70.2(2)
C23 N4 C22 C21 69.0(3)
C24 N4 C22 C21 -174.2(2)
Cu2 N4 C22 C21 -48.7(3)
C20 C21 C22 N4 67.0(3)
Cu2 O4 C25 O3 4.0(3)
Cu2 O4 C25 C26 -175.52(12)
Cu1 O3 C25 O4 11.9(3)
Cu1 O3 C25 C26 -168.62(12)
O4 C25 C26 C27 153.93(18)
O3 C25 C26 C27 -25.6(2)
O4 C25 C26 C31 -26.8(3)
O3 C25 C26 C31 153.65(18)
C31 C26 C27 C28 1.1(3)
C25 C26 C27 C28 -179.63(18)
C26 C27 C28 C29 -1.9(3)
C27 C28 C29 C30 1.2(3)
C28 C29 C30 C31 0.4(4)
C29 C30 C31 C26 -1.2(3)
C29 C30 C31 C32 -179.4(2)
C27 C26 C31 C30 0.5(3)
C25 C26 C31 C30 -178.74(18)
C27 C26 C31 C32 178.5(2)
C25 C26 C31 C32 -0.7(3)
